data_7102338
loop_
_publ_author_name
'Vogel, Ulf'
'Nixon, John F'
'Scheer, Manfred'

_publ_section_title
;
 Copper(I) mediated oligomerisation of a phosphaalkyne.
;
_journal_issue 47
_journal_name_full 'Chemical communications (Cambridge, England)'
_journal_page_first 5055
_journal_page_last 5057
_journal_paper_doi 10.1039/b712161j
_journal_year 2007
_chemical_compound_source 'see text'
_chemical_formula_moiety 'C44 H78 Cu4 I4 N2 P8'
_chemical_formula_sum 'C44 H78 Cu4 I4 N2 P8'
_chemical_formula_weight 1644.64
_chemical_name_systematic ?
_space_group_IT_number 14
_symmetry_cell_setting monoclinic
_symmetry_Int_Tables_number 14
_symmetry_space_group_name_Hall '-P 2ybc'
_symmetry_space_group_name_H-M 'P 1 21/c 1'
_atom_sites_solution_hydrogens geom
_atom_sites_solution_primary direct
_atom_sites_solution_secondary difmap
_audit_creation_date 'Apr 13 16:08:54 2007'
_audit_creation_method 'PLATON <TABLE ACC> option'
_audit_update_record
;
;
_cell_angle_alpha 90
_cell_angle_beta 111.426(18)
_cell_angle_gamma 90
_cell_formula_units_Z 2
_cell_length_a 15.505(3)
_cell_length_b 11.6415(18)
_cell_length_c 18.001(3)
_cell_measurement_reflns_used 6773
_cell_measurement_temperature 104(1)
_cell_measurement_theta_max 51.2281
_cell_measurement_theta_min 2.6216
_cell_volume 3024.7(10)
_computing_cell_refinement
;
CrysAlis RED, Oxford Diffraction Ltd.,
Version 1.171.30.3 (release 12-05-2006 CrysAlis171 .NET)
;
_computing_data_collection
;
CrysAlis CCD, Oxford Diffraction Ltd.,
Version 1.171.30.3 (release 12-05-2006 CrysAlis171 .NET)
;
_computing_data_reduction
;
CrysAlis RED, Oxford Diffraction Ltd.,
Version 1.171.30.3 (release 12-05-2006 CrysAlis171 .NET)
;
_computing_molecular_graphics 'PLATON (Spek, 1990)'
_computing_publication_material 'PLATON (Spek, 2003)'
_computing_structure_refinement 'SHELXL-97 (Sheldrick, 1997)'
_computing_structure_solution 'SIR-97 (Altomare, 1993)'
_diffrn_ambient_temperature 104(1)
_diffrn_detector_area_resol_mean 10.5431
_diffrn_measured_fraction_theta_full 0.981
_diffrn_measured_fraction_theta_max 0.981
_diffrn_measurement_details
;
1 omega -28.00 23.00 1.0000 34.0000
omega____ theta____ kappa____ phi______ omega'___ theta'___ frames
- 0.1529 45.0000 120.0000 0.0000 0.0000 51

2 omega -28.00 23.00 1.0000 34.0000
omega____ theta____ kappa____ phi______ omega'___ theta'___ frames
- 0.1529 45.0000 0.0000 0.0000 0.0000 51

3 omega 23.00 78.00 1.0000 34.0000
omega____ theta____ kappa____ phi______ omega'___ theta'___ frames
- 0.1529 75.0000 120.0000 0.0000 0.0000 55

4 omega 25.00 77.00 1.0000 34.0000
omega____ theta____ kappa____ phi______ omega'___ theta'___ frames
- 0.1529 35.0000 -149.0000 0.0000 0.0000 52

5 omega -83.00 -28.00 1.0000 34.0000
omega____ theta____ kappa____ phi______ omega'___ theta'___ frames
- -60.8272 -72.0000 257.0000 0.0000 0.0000 55

6 omega -89.00 -38.00 1.0000 34.0000
omega____ theta____ kappa____ phi______ omega'___ theta'___ frames
- -60.8272 45.0000 240.0000 0.0000 0.0000 51

7 omega -108.00 -56.00 1.0000 34.0000
omega____ theta____ kappa____ phi______ omega'___ theta'___ frames
- -60.8272 108.0000 217.0000 0.0000 0.0000 52

8 omega -139.00 -84.00 1.0000 34.0000
omega____ theta____ kappa____ phi______ omega'___ theta'___ frames
- -60.8272 -75.0000 240.0000 0.0000 0.0000 55

9 omega -83.00 -30.00 1.0000 34.0000
omega____ theta____ kappa____ phi______ omega'___ theta'___ frames
- -60.8272 -65.0000 60.0000 0.0000 0.0000 53

10 omega -70.00 -29.00 1.0000 34.0000
omega____ theta____ kappa____ phi______ omega'___ theta'___ frames
- -60.8272 -69.0000 159.0000 0.0000 0.0000 41

11 omega 86.00 137.00 1.0000 34.0000
omega____ theta____ kappa____ phi______ omega'___ theta'___ frames
- 62.4840 45.0000 0.0000 0.0000 0.0000 51

12 omega 39.00 90.00 1.0000 34.0000
omega____ theta____ kappa____ phi______ omega'___ theta'___ frames
- 62.4840 -45.0000 240.0000 0.0000 0.0000 51

13 omega 35.00 63.00 1.0000 34.0000
omega____ theta____ kappa____ phi______ omega'___ theta'___ frames
- 62.4840 35.0000 30.0000 0.0000 0.0000 28

14 omega 41.00 84.00 1.0000 34.0000
omega____ theta____ kappa____ phi______ omega'___ theta'___ frames
- 62.4840 67.0000 183.0000 0.0000 0.0000 43

15 omega -12.00 38.00 1.0000 34.0000
omega____ theta____ kappa____ phi______ omega'___ theta'___ frames
- 62.4840 -35.0000 149.0000 0.0000 0.0000 50

16 omega 86.00 137.00 1.0000 34.0000
omega____ theta____ kappa____ phi______ omega'___ theta'___ frames
- 62.4840 45.0000 240.0000 0.0000 0.0000 51

17 omega 43.00 90.00 1.0000 34.0000
omega____ theta____ kappa____ phi______ omega'___ theta'___ frames
- 62.4840 -35.0000 149.0000 0.0000 0.0000 47

18 omega 85.00 136.00 1.0000 34.0000
omega____ theta____ kappa____ phi______ omega'___ theta'___ frames
- 62.4840 55.0000 110.0000 0.0000 0.0000 51

;
_diffrn_measurement_device_type 'Oxford Diffraction Gemini Ultra'
_diffrn_measurement_method omega-scan
_diffrn_radiation_monochromator graphite
_diffrn_radiation_probe x-ray
_diffrn_radiation_source 'Enhance (Cu) X-ray Source'
_diffrn_radiation_type CuK\a
_diffrn_radiation_wavelength 1.54178
_diffrn_reflns_av_R_equivalents 0.0466
_diffrn_reflns_av_sigmaI/netI 0.0449
_diffrn_reflns_limit_h_max 15
_diffrn_reflns_limit_h_min -15
_diffrn_reflns_limit_k_max 11
_diffrn_reflns_limit_k_min -11
_diffrn_reflns_limit_l_max 18
_diffrn_reflns_limit_l_min -18
_diffrn_reflns_number 13212
_diffrn_reflns_reduction_process
;
;
_diffrn_reflns_theta_full 51.53
_diffrn_reflns_theta_max 51.53
_diffrn_reflns_theta_min 3.06
_diffrn_standards_decay_% 0
_diffrn_standards_interval_count 0
_diffrn_standards_interval_time 0
_diffrn_standards_number 0
_exptl_absorpt_coefficient_mu 19.841
_exptl_absorpt_correction_T_max 1.39953
_exptl_absorpt_correction_T_min 0.49020
_exptl_absorpt_correction_type multi-scan
_exptl_absorpt_process_details
;
CrysAlis RED, Oxford Diffraction Ltd.,
Version 1.171.30.3 (release 12-05-2006 CrysAlis171 .NET)
(compiled May 12 2006,14:43:55)
Empirical absorption correction using spherical harmonics,
implemented in SCALE3 ABSPACK scaling algorithm.
;
_exptl_crystal_colour red
_exptl_crystal_density_diffrn 1.806
_exptl_crystal_density_method 'Not Measured'
_exptl_crystal_description plate
_exptl_crystal_F_000 1608
_exptl_crystal_size_max 0.09
_exptl_crystal_size_mid 0.05
_exptl_crystal_size_min 0.04
_refine_diff_density_max 0.941
_refine_diff_density_min -0.657
_refine_diff_density_rms 0.120
_refine_ls_extinction_method none
_refine_ls_goodness_of_fit_ref 0.937
_refine_ls_hydrogen_treatment constr
_refine_ls_matrix_type full
_refine_ls_number_parameters 293
_refine_ls_number_reflns 3267
_refine_ls_number_restraints 0
_refine_ls_restrained_S_all 0.937
_refine_ls_R_factor_all 0.0536
_refine_ls_R_factor_gt 0.0391
_refine_ls_shift/su_max 0.005
_refine_ls_shift/su_mean 0.000
_refine_ls_structure_factor_coef Fsqd
_refine_ls_weighting_details 'calc w=1/[\s^2^(Fo^2^)+(0.0713P)^2^] where P=(Fo^2^+2Fc^2^)/3'
_refine_ls_weighting_scheme calc
_refine_ls_wR_factor_gt 0.0963
_refine_ls_wR_factor_ref 0.1000
_reflns_number_gt 2433
_reflns_number_total 3267
_reflns_threshold_expression I>2\s(I)
_cod_data_source_file b712161j.txt
_cod_data_source_block u512_neu
_cod_depositor_comments
;
The following automatic conversions were performed:
'_symmetry_cell_setting' value 'Monoclinic' changed to 'monoclinic'
according to '/home/saulius/struct/CIF-dictionaries/cif_core.dic'
dictionary named 'cif_core.dic' version 2.4.1 from 2010-06-29.

Automatic conversion script
Id: cif_fix_enum 1527 2010-12-29 10:47:43Z saulius 

2018-09-03
Formula fixed to be consistent with given Z
                 miguel
;
_cod_original_formula_sum 'C22 H39 Cu2 I2 N P4'
_cod_original_sg_symbol_H-M 'P 21/c'
_cod_database_code 7102338

loop_
_symmetry_equiv_pos_site_id
_symmetry_equiv_pos_as_xyz
1 x,y,z
2 -x,1/2+y,1/2-z
3 -x,-y,-z
4 x,1/2-y,1/2+z

loop_
_atom_site_aniso_label
_atom_site_aniso_U_11
_atom_site_aniso_U_22
_atom_site_aniso_U_33
_atom_site_aniso_U_23
_atom_site_aniso_U_13
_atom_site_aniso_U_12
I1 0.0545(4) 0.0368(4) 0.0556(4) 0.0023(3) 0.0242(3) -0.0044(3)
I2 0.0410(3) 0.0359(4) 0.0566(4) -0.0008(3) 0.0233(3) 0.0010(3)
Cu1 0.0465(7) 0.0457(8) 0.0617(9) 0.0026(7) 0.0267(7) -0.0016(6)
Cu2 0.0466(7) 0.0397(8) 0.0625(10) 0.0045(7) 0.0245(7) 0.0003(6)
P1 0.0426(13) 0.0378(14) 0.0638(17) 0.0041(13) 0.0260(12) -0.0004(11)
P2 0.0429(13) 0.0380(14) 0.0516(16) 0.0016(12) 0.0237(12) 0.0000(11)
P3 0.0503(15) 0.0568(17) 0.075(2) 0.0016(15) 0.0208(14) -0.0053(13)
P4 0.0420(13) 0.0491(15) 0.0550(17) 0.0013(13) 0.0195(12) -0.0001(12)
N1 0.051(5) 0.046(5) 0.055(6) 0.009(5) 0.028(5) 0.006(4)
C1 0.039(5) 0.038(5) 0.049(6) 0.004(5) 0.017(4) 0.003(4)
C2 0.035(5) 0.050(6) 0.055(6) 0.001(5) 0.015(5) 0.002(4)
C3 0.055(6) 0.046(6) 0.080(8) -0.021(6) 0.024(6) -0.006(5)
C4 0.046(5) 0.049(6) 0.055(7) -0.001(5) 0.006(5) -0.001(5)
C5 0.054(6) 0.044(6) 0.058(7) 0.006(6) 0.025(5) 0.011(5)
C6 0.107(9) 0.044(7) 0.072(8) 0.002(6) 0.025(7) -0.006(6)
C7 0.058(6) 0.054(7) 0.081(8) 0.015(6) 0.020(6) -0.001(5)
C8 0.059(6) 0.057(7) 0.101(9) 0.016(6) 0.036(6) 0.004(5)
C9 0.047(6) 0.054(6) 0.062(7) 0.016(6) 0.031(5) 0.015(5)
C10 0.061(6) 0.080(8) 0.069(7) 0.016(6) 0.040(6) 0.018(6)
C11 0.047(6) 0.085(8) 0.086(8) 0.014(7) 0.036(6) 0.013(6)
C12 0.059(6) 0.079(8) 0.050(7) -0.006(6) 0.019(5) 0.014(6)
C13 0.059(6) 0.055(7) 0.057(7) -0.010(6) 0.025(5) -0.008(5)
C14 0.074(7) 0.046(6) 0.085(8) -0.006(6) 0.037(6) 0.002(5)
C15 0.074(7) 0.075(8) 0.078(8) -0.016(6) 0.043(6) -0.011(6)
C16 0.065(7) 0.056(7) 0.090(9) -0.027(6) 0.013(6) 0.003(6)
C17 0.060(6) 0.054(7) 0.065(7) -0.005(6) 0.021(6) -0.011(6)
C18 0.088(8) 0.071(8) 0.075(9) -0.008(7) -0.022(6) 0.013(7)
C19 0.059(7) 0.070(8) 0.092(8) 0.001(7) 0.008(6) 0.001(6)
C20 0.102(8) 0.083(9) 0.055(7) 0.006(6) 0.020(7) -0.023(7)
C100 0.041(5) 0.050(6) 0.052(7) -0.001(6) 0.023(6) -0.007(5)
C101 0.085(7) 0.041(6) 0.082(9) -0.018(6) 0.038(7) -0.012(5)

loop_
_atom_site_label
_atom_site_type_symbol
_atom_site_thermal_displace_type
_atom_site_fract_x
_atom_site_fract_y
_atom_site_fract_z
_atom_site_occupancy
_atom_site_U_iso_or_equiv
_atom_site_calc_flag
_atom_site_refinement_flags
I1 I Uani 0.88461(4) 0.71574(5) 0.03083(4) 1.000 0.0478(2) . .
I2 I Uani 0.96547(3) 1.06967(5) 0.08734(3) 1.000 0.0430(2) . .
Cu1 Cu Uani 1.00529(8) 0.84611(11) 0.13498(8) 1.000 0.0494(5) . .
Cu2 Cu Uani 0.89483(8) 0.91280(10) -0.03188(8) 1.000 0.0483(5) . .
P1 P Uani 1.15336(15) 0.84045(19) 0.14572(15) 1.000 0.0462(9) . .
P2 P Uani 0.77742(14) 1.00649(19) -0.12515(14) 1.000 0.0424(8) . .
P3 P Uani 0.59568(17) 0.9568(2) -0.19219(17) 1.000 0.0613(10) . .
P4 P Uani 1.35965(15) 0.8160(2) 0.19037(15) 1.000 0.0482(9) . .
N1 N Uani 0.9976(5) 0.8496(6) 0.2444(5) 1.000 0.048(3) . .
C1 C Uani 1.2464(5) 0.7527(7) 0.1827(5) 1.000 0.042(3) . .
C2 C Uani 0.6728(5) 1.0685(7) -0.1154(5) 1.000 0.047(3) . .
C3 C Uani 0.6978(6) 0.9641(8) -0.2269(6) 1.000 0.061(4) . .
C4 C Uani 0.6222(6) 1.0603(8) -0.2624(6) 1.000 0.054(3) . .
C5 C Uani 1.2372(6) 0.6273(8) 0.2027(6) 1.000 0.051(4) . .
C6 C Uani 1.2214(7) 0.5586(8) 0.1265(6) 1.000 0.077(5) . .
C7 C Uani 1.3264(6) 0.5823(8) 0.2676(6) 1.000 0.066(4) . .
C8 C Uani 1.1582(6) 0.6091(8) 0.2323(6) 1.000 0.070(4) . .
C9 C Uani 0.6585(6) 1.0839(8) -0.0374(6) 1.000 0.051(4) . .
C10 C Uani 0.6877(6) 0.9769(9) 0.0149(6) 1.000 0.065(4) . .
C11 C Uani 0.5541(5) 1.1088(9) -0.0543(6) 1.000 0.069(4) . .
C12 C Uani 0.7155(6) 1.1904(9) 0.0059(6) 1.000 0.063(4) . .
C13 C Uani 0.7334(6) 0.8714(8) -0.2696(6) 1.000 0.056(4) . .
C14 C Uani 0.7737(7) 0.7713(8) -0.2111(6) 1.000 0.066(4) . .
C15 C Uani 0.8135(6) 0.9228(8) -0.2912(6) 1.000 0.071(4) . .
C16 C Uani 0.6625(6) 0.8145(8) -0.3443(6) 1.000 0.075(4) . .
C17 C Uani 0.5529(6) 1.0808(8) -0.3486(6) 1.000 0.060(4) . .
C18 C Uani 0.4934(7) 1.1822(10) -0.3506(6) 1.000 0.093(5) . .
C19 C Uani 0.4841(6) 0.9799(9) -0.3821(6) 1.000 0.079(4) . .
C20 C Uani 0.6078(8) 1.1056(9) -0.4009(6) 1.000 0.082(5) . .
C100 C Uani 1.0109(6) 0.8664(8) 0.3078(7) 1.000 0.046(3) . .
C101 C Uani 1.0288(6) 0.8897(8) 0.3905(6) 1.000 0.067(4) . .
H6A H Uiso 1.22650 0.47630 0.13900 1.000 0.1150 calc R
H6B H Uiso 1.26810 0.58000 0.10420 1.000 0.1150 calc R
H6C H Uiso 1.15940 0.57520 0.08750 1.000 0.1150 calc R
H7A H Uiso 1.31890 0.50080 0.27750 1.000 0.0980 calc R
H7B H Uiso 1.33850 0.62600 0.31690 1.000 0.0980 calc R
H7C H Uiso 1.37860 0.59160 0.24960 1.000 0.0980 calc R
H8A H Uiso 1.15690 0.52860 0.24760 1.000 0.1050 calc R
H8B H Uiso 1.09930 0.62870 0.18970 1.000 0.1050 calc R
H8C H Uiso 1.16730 0.65850 0.27870 1.000 0.1050 calc R
H10A H Uiso 0.67350 0.98750 0.06330 1.000 0.0980 calc R
H10B H Uiso 0.75440 0.96460 0.02980 1.000 0.0980 calc R
H10C H Uiso 0.65390 0.91000 -0.01460 1.000 0.0980 calc R
H10D H Uiso 0.97780 0.85960 0.40470 1.000 0.1010 calc R
H10E H Uiso 1.03390 0.97290 0.39960 1.000 0.1010 calc R
H10F H Uiso 1.08690 0.85260 0.42360 1.000 0.1010 calc R
H11A H Uiso 0.54500 1.11900 -0.00360 1.000 0.1040 calc R
H11B H Uiso 0.51650 1.04410 -0.08350 1.000 0.1040 calc R
H11C H Uiso 0.53540 1.17890 -0.08630 1.000 0.1040 calc R
H12A H Uiso 0.70810 1.20110 0.05720 1.000 0.0940 calc R
H12B H Uiso 0.69310 1.25890 -0.02730 1.000 0.0940 calc R
H12C H Uiso 0.78110 1.17830 0.01490 1.000 0.0940 calc R
H14A H Uiso 0.78890 0.70730 -0.23950 1.000 0.0990 calc R
H14B H Uiso 0.72790 0.74600 -0.18880 1.000 0.0990 calc R
H14C H Uiso 0.82990 0.79700 -0.16780 1.000 0.0990 calc R
H15A H Uiso 0.83910 0.86330 -0.31570 1.000 0.1080 calc R
H15B H Uiso 0.86210 0.95120 -0.24260 1.000 0.1080 calc R
H15C H Uiso 0.78980 0.98640 -0.32880 1.000 0.1080 calc R
H16A H Uiso 0.69330 0.75430 -0.36360 1.000 0.1120 calc R
H16B H Uiso 0.63690 0.87250 -0.38610 1.000 0.1120 calc R
H16C H Uiso 0.61240 0.78050 -0.33070 1.000 0.1120 calc R
H18A H Uiso 0.45850 1.16800 -0.31580 1.000 0.1390 calc R
H18B H Uiso 0.45020 1.19480 -0.40530 1.000 0.1390 calc R
H18C H Uiso 0.53250 1.25030 -0.33190 1.000 0.1390 calc R
H19A H Uiso 0.50860 0.92760 -0.41220 1.000 0.1180 calc R
H19B H Uiso 0.42410 1.01030 -0.41730 1.000 0.1180 calc R
H19C H Uiso 0.47600 0.93820 -0.33770 1.000 0.1180 calc R
H20A H Uiso 0.63430 1.03400 -0.41160 1.000 0.1240 calc R
H20B H Uiso 0.65780 1.15970 -0.37360 1.000 0.1240 calc R
H20C H Uiso 0.56690 1.13930 -0.45130 1.000 0.1240 calc R

loop_
_atom_type_symbol
_atom_type_description
_atom_type_scat_dispersion_real
_atom_type_scat_dispersion_imag
_atom_type_scat_source
P P 0.2955 0.4335 'International Tables Vol C Tables 4.2.6.8 and 6.1.1.4'
N N 0.0311 0.0180 'International Tables Vol C Tables 4.2.6.8 and 6.1.1.4'
I I -0.3257 6.8362 'International Tables Vol C Tables 4.2.6.8 and 6.1.1.4'
Cu Cu -1.9646 0.5888 'International Tables Vol C Tables 4.2.6.8 and 6.1.1.4'
H H 0.0000 0.0000 'International Tables Vol C Tables 4.2.6.8 and 6.1.1.4'
C C 0.0181 0.0091 'International Tables Vol C Tables 4.2.6.8 and 6.1.1.4'

loop_
_geom_angle_atom_site_label_1
_geom_angle_atom_site_label_2
_geom_angle_atom_site_label_3
_geom_angle
_geom_angle_site_symmetry_1
_geom_angle_site_symmetry_3
_geom_angle_publ_flag
Cu1 I1 Cu2 69.77(5) . . yes
Cu1 I2 Cu2 65.77(4) . . yes
Cu1 I2 Cu2 93.90(4) . 3_775 yes
Cu2 I2 Cu2 84.58(5) . 3_775 yes
I1 Cu1 I2 107.96(5) . . yes
I1 Cu1 P1 119.44(8) . . yes
I1 Cu1 N1 115.6(2) . . yes
I2 Cu1 P1 99.33(8) . . yes
I2 Cu1 N1 101.5(2) . . yes
P1 Cu1 N1 110.0(3) . . yes
I1 Cu2 I2 108.77(5) . . yes
I1 Cu2 P2 126.30(8) . . yes
I1 Cu2 I2 114.40(5) . 3_775 yes
I2 Cu2 P2 104.19(8) . . yes
I2 Cu2 I2 95.42(5) . 3_775 yes
I2 Cu2 P2 103.08(8) 3_775 . yes
Cu1 P1 C1 138.9(3) . . yes
Cu1 P1 P2 121.02(13) . 3_775 yes
P2 P1 C1 99.1(3) 3_775 . yes
Cu2 P2 C2 128.2(3) . . yes
Cu2 P2 C3 132.0(3) . . yes
Cu2 P2 P1 102.01(12) . 3_775 yes
C2 P2 C3 84.7(4) . . yes
P1 P2 C2 101.6(3) 3_775 . yes
P1 P2 C3 103.9(3) 3_775 . yes
C2 P3 C3 80.5(4) . . yes
C2 P3 C4 79.8(4) . . yes
C3 P3 C4 49.0(4) . . yes
C1 P4 C2 103.7(4) . 3_775 yes
C1 P4 C4 104.6(4) . 3_775 yes
C2 P4 C4 83.0(4) 3_775 3_775 yes
Cu1 N1 C100 163.9(8) . . yes
P1 C1 P4 115.8(5) . . yes
P1 C1 C5 122.1(7) . . yes
P4 C1 C5 121.9(6) . . yes
P2 C2 P3 90.3(4) . . yes
P2 C2 C9 124.7(6) . . yes
P2 C2 P4 103.4(4) . 3_775 yes
P3 C2 C9 118.5(6) . . yes
P3 C2 P4 92.0(4) . 3_775 yes
P4 C2 C9 120.1(6) 3_775 . yes
P2 C3 P3 91.2(5) . . yes
P2 C3 C4 109.7(6) . . yes
P2 C3 C13 116.5(7) . . yes
P3 C3 C4 65.2(5) . . yes
P3 C3 C13 128.7(7) . . yes
C4 C3 C13 130.1(8) . . no
P3 C4 C3 65.7(5) . . yes
P3 C4 C17 121.7(7) . . yes
P3 C4 P4 92.4(5) . 3_775 yes
C3 C4 C17 131.0(8) . . no
P4 C4 C3 111.2(7) 3_775 . yes
P4 C4 C17 116.4(7) 3_775 . yes
C1 C5 C6 106.7(8) . . no
C1 C5 C7 111.7(8) . . no
C1 C5 C8 112.0(8) . . no
C6 C5 C7 107.9(8) . . no
C6 C5 C8 110.9(8) . . no
C7 C5 C8 107.6(8) . . no
C2 C9 C10 111.4(8) . . no
C2 C9 C11 109.6(8) . . no
C2 C9 C12 108.1(8) . . no
C10 C9 C11 108.9(8) . . no
C10 C9 C12 110.8(8) . . no
C11 C9 C12 108.0(8) . . no
C3 C13 C14 108.6(8) . . no
C3 C13 C15 108.7(8) . . no
C3 C13 C16 117.7(8) . . no
C14 C13 C15 107.5(8) . . no
C14 C13 C16 104.7(8) . . no
C15 C13 C16 109.2(8) . . no
C4 C17 C18 110.1(8) . . no
C4 C17 C19 113.5(8) . . no
C4 C17 C20 108.1(8) . . no
C18 C17 C19 105.0(8) . . no
C18 C17 C20 108.6(8) . . no
C19 C17 C20 111.5(8) . . no
N1 C100 C101 179.3(13) . . yes
C5 C6 H6A 109.00 . . no
C5 C6 H6B 110.00 . . no
C5 C6 H6C 109.00 . . no
H6A C6 H6B 109.00 . . no
H6A C6 H6C 109.00 . . no
H6B C6 H6C 110.00 . . no
C5 C7 H7A 110.00 . . no
C5 C7 H7B 109.00 . . no
C5 C7 H7C 109.00 . . no
H7A C7 H7B 110.00 . . no
H7A C7 H7C 109.00 . . no
H7B C7 H7C 109.00 . . no
C5 C8 H8A 110.00 . . no
C5 C8 H8B 109.00 . . no
C5 C8 H8C 109.00 . . no
H8A C8 H8B 109.00 . . no
H8A C8 H8C 109.00 . . no
H8B C8 H8C 109.00 . . no
C9 C10 H10A 109.00 . . no
C9 C10 H10B 109.00 . . no
C9 C10 H10C 110.00 . . no
H10A C10 H10B 109.00 . . no
H10A C10 H10C 109.00 . . no
H10B C10 H10C 110.00 . . no
C9 C11 H11A 109.00 . . no
C9 C11 H11B 109.00 . . no
C9 C11 H11C 109.00 . . no
H11A C11 H11B 109.00 . . no
H11A C11 H11C 110.00 . . no
H11B C11 H11C 110.00 . . no
C9 C12 H12A 109.00 . . no
C9 C12 H12B 109.00 . . no
C9 C12 H12C 109.00 . . no
H12A C12 H12B 109.00 . . no
H12A C12 H12C 110.00 . . no
H12B C12 H12C 109.00 . . no
C13 C14 H14A 109.00 . . no
C13 C14 H14B 109.00 . . no
C13 C14 H14C 109.00 . . no
H14A C14 H14B 109.00 . . no
H14A C14 H14C 109.00 . . no
H14B C14 H14C 109.00 . . no
C13 C15 H15A 109.00 . . no
C13 C15 H15B 109.00 . . no
C13 C15 H15C 109.00 . . no
H15A C15 H15B 110.00 . . no
H15A C15 H15C 110.00 . . no
H15B C15 H15C 109.00 . . no
C13 C16 H16A 109.00 . . no
C13 C16 H16B 109.00 . . no
C13 C16 H16C 109.00 . . no
H16A C16 H16B 109.00 . . no
H16A C16 H16C 109.00 . . no
H16B C16 H16C 110.00 . . no
C17 C18 H18A 109.00 . . no
C17 C18 H18B 109.00 . . no
C17 C18 H18C 109.00 . . no
H18A C18 H18B 109.00 . . no
H18A C18 H18C 109.00 . . no
H18B C18 H18C 110.00 . . no
C17 C19 H19A 110.00 . . no
C17 C19 H19B 109.00 . . no
C17 C19 H19C 109.00 . . no
H19A C19 H19B 110.00 . . no
H19A C19 H19C 110.00 . . no
H19B C19 H19C 109.00 . . no
C17 C20 H20A 109.00 . . no
C17 C20 H20B 109.00 . . no
C17 C20 H20C 109.00 . . no
H20A C20 H20B 109.00 . . no
H20A C20 H20C 110.00 . . no
H20B C20 H20C 109.00 . . no
C100 C101 H10D 109.00 . . no
C100 C101 H10E 109.00 . . no
C100 C101 H10F 109.00 . . no
H10D C101 H10E 109.00 . . no
H10D C101 H10F 109.00 . . no
H10E C101 H10F 109.00 . . no

loop_
_geom_bond_atom_site_label_1
_geom_bond_atom_site_label_2
_geom_bond_distance
_geom_bond_site_symmetry_2
_geom_bond_publ_flag
I1 Cu1 2.5993(16) . yes
I1 Cu2 2.5871(14) . yes
I2 Cu1 2.7392(15) . yes
I2 Cu2 2.7245(15) . yes
I2 Cu2 2.7037(15) 3_775 yes
Cu1 P1 2.233(3) . yes
Cu1 N1 2.017(8) . yes
Cu2 P2 2.256(3) . yes
P1 C1 1.693(9) . yes
P1 P2 2.180(3) 3_775 yes
P2 C2 1.842(9) . yes
P2 C3 1.863(10) . yes
P3 C2 1.956(9) . yes
P3 C3 1.905(10) . yes
P3 C4 1.897(10) . yes
P4 C1 1.862(9) . yes
P4 C2 1.840(9) 3_775 yes
P4 C4 1.889(10) 3_775 yes
N1 C100 1.101(14) . yes
C1 C5 1.523(12) . no
C2 C9 1.510(13) . no
C3 C4 1.578(14) . no
C3 C13 1.540(14) . no
C4 C17 1.550(14) . no
C5 C6 1.528(14) . no
C5 C7 1.540(14) . no
C5 C8 1.519(14) . no
C9 C10 1.527(14) . no
C9 C11 1.561(13) . no
C9 C12 1.556(14) . no
C13 C14 1.542(14) . no
C13 C15 1.551(14) . no
C13 C16 1.541(14) . no
C17 C18 1.491(15) . no
C17 C19 1.553(14) . no
C17 C20 1.510(16) . no
C100 C101 1.437(15) . no
C6 H6A 0.9800 . no
C6 H6B 0.9800 . no
C6 H6C 0.9800 . no
C7 H7A 0.9800 . no
C7 H7B 0.9800 . no
C7 H7C 0.9800 . no
C8 H8A 0.9800 . no
C8 H8B 0.9800 . no
C8 H8C 0.9800 . no
C10 H10A 0.9800 . no
C10 H10B 0.9800 . no
C10 H10C 0.9800 . no
C11 H11A 0.9800 . no
C11 H11B 0.9800 . no
C11 H11C 0.9800 . no
C12 H12A 0.9800 . no
C12 H12B 0.9800 . no
C12 H12C 0.9800 . no
C14 H14A 0.9800 . no
C14 H14B 0.9800 . no
C14 H14C 0.9800 . no
C15 H15A 0.9800 . no
C15 H15B 0.9800 . no
C15 H15C 0.9800 . no
C16 H16A 0.9800 . no
C16 H16B 0.9800 . no
C16 H16C 0.9800 . no
C18 H18A 0.9800 . no
C18 H18B 0.9800 . no
C18 H18C 0.9800 . no
C19 H19A 0.9800 . no
C19 H19B 0.9800 . no
C19 H19C 0.9800 . no
C20 H20A 0.9800 . no
C20 H20B 0.9800 . no
C20 H20C 0.9800 . no
C101 H10D 0.9800 . no
C101 H10E 0.9800 . no
C101 H10F 0.9800 . no

loop_
_geom_contact_atom_site_label_1
_geom_contact_atom_site_label_2
_geom_contact_distance
_geom_contact_site_symmetry_2
_geom_contact_publ_flag
I2 P1 3.805(3) . no
I2 P2 3.940(3) . no
I2 C101 3.745(9) 2_755 no
I2 C12 3.872(10) . no
I2 I2 4.0156(11) 3_775 no
I2 N1 3.712(8) . no
I2 P2 3.894(3) 3_775 no
I2 Cu1 4.3021(17) 3_775 no
I1 H10D 3.2300 4_564 no
I1 H10E 3.1600 2_745 no
I1 H15A 3.2300 4_565 no
I2 H10B 3.2900 . no
I2 H12C 2.9600 . no
I2 H14C 3.3500 3_775 no
I2 H15B 3.0900 3_775 no
Cu1 C8 3.643(10) . no
Cu1 C15 4.155(10) 3_775 no
Cu1 I2 4.3021(17) 3_775 no
Cu2 C14 3.496(10) . no
Cu2 P1 4.200(3) . no
Cu2 C10 3.682(10) . no
Cu1 H8C 3.6100 . no
Cu1 H15B 3.2600 3_775 no
Cu1 H8B 2.9100 . no
Cu2 H10B 2.8500 . no
Cu2 H14B 3.6200 . no
Cu2 H14C 2.6500 . no
Cu2 H15B 3.6700 . no
P1 I2 3.805(3) . no
P1 Cu2 4.200(3) . no
P1 N1 3.483(9) . no
P1 Cu2 3.448(3) 3_775 no
P2 Cu1 3.842(3) 3_775 no
P2 I2 3.894(3) 3_775 no
P2 I2 3.940(3) . no
P3 C18 3.674(12) 2_644 no
P1 H8C 3.1400 . no
P1 H15B 3.0500 3_775 no
P1 H8B 2.8100 . no
P2 H10B 2.9800 . no
P2 H14C 2.7700 . no
P2 H15B 2.9400 . no
P3 H10C 3.0400 . no
P3 H14B 3.1800 . no
P3 H19C 2.6100 . no
P3 H11B 2.8500 . no
P3 H7C 3.1900 4_464 no
P4 H7C 2.8000 . no
P4 H11C 2.9000 3_775 no
P4 H12B 2.8800 3_775 no
P4 H18A 2.9000 3_775 no
P4 H18C 2.6000 3_775 no
N1 I2 3.712(8) . no
N1 P1 3.483(9) . no
C8 Cu1 3.643(10) . no
C10 Cu2 3.682(10) . no
C12 I2 3.872(10) . no
C14 Cu2 3.496(10) . no
C15 Cu1 4.155(10) 3_775 no
C16 C17 3.523(13) . no
C16 C19 3.232(14) . no
C16 C20 3.551(14) . no
C17 C16 3.523(13) . no
C18 P3 3.674(12) 2_654 no
C19 C16 3.232(14) . no
C20 C16 3.551(14) . no
C101 I2 3.745(9) 2_745 no
C7 H18C 2.8400 3_775 no
C13 H20A 3.1000 . no
C16 H19A 2.6100 . no
C16 H20A 2.7900 . no
C17 H16B 2.9500 . no
C19 H16C 2.9800 . no
C19 H16B 2.7000 . no
C20 H15C 2.9800 . no
C20 H12A 2.9800 4_574 no
C20 H16B 2.7500 . no
C100 H8A 3.0700 2_755 no
H6A H7A 2.4000 . no
H6B H7C 2.5500 . no
H6B H12B 2.5300 3_775 no
H6C H8B 2.4300 . no
H7A H6A 2.4000 . no
H7A H8A 2.3900 . no
H7B H8C 2.5200 . no
H7B H18C 2.4000 3_775 no
H7C P4 2.8000 . no
H7C H6B 2.5500 . no
H7C H18C 2.4500 3_775 no
H7C P3 3.1900 4_665 no
H7C H19C 2.5700 4_665 no
H8A H7A 2.3900 . no
H8A C100 3.0700 2_745 no
H8B Cu1 2.9100 . no
H8B P1 2.8100 . no
H8B H6C 2.4300 . no
H8C Cu1 3.6100 . no
H8C P1 3.1400 . no
H8C H7B 2.5200 . no
H10A H11A 2.4500 . no
H10A H12A 2.5500 . no
H10B I2 3.2900 . no
H10B Cu2 2.8500 . no
H10B P2 2.9800 . no
H10B H12C 2.5500 . no
H10C P3 3.0400 . no
H10C H11B 2.5700 . no
H10D I1 3.2300 4_565 no
H10E I1 3.1600 2_755 no
H11A H10A 2.4500 . no
H11A H12A 2.5500 . no
H11B P3 2.8500 . no
H11B H10C 2.5700 . no
H11C H12B 2.4700 . no
H11C H16C 2.5300 2_654 no
H11C P4 2.9000 3_775 no
H12A H10A 2.5500 . no
H12A H11A 2.5500 . no
H12A C20 2.9800 4_575 no
H12A H20B 2.3400 4_575 no
H12B H11C 2.4700 . no
H12B P4 2.8800 3_775 no
H12B H6B 2.5300 3_775 no
H12C I2 2.9600 . no
H12C H10B 2.5500 . no
H14A H15A 2.5600 . no
H14A H16A 2.2500 . no
H14B Cu2 3.6200 . no
H14B P3 3.1800 . no
H14B H16C 2.5600 . no
H14C Cu2 2.6500 . no
H14C P2 2.7700 . no
H14C H15B 2.4000 . no
H14C I2 3.3500 3_775 no
H15A H14A 2.5600 . no
H15A H16A 2.4600 . no
H15A I1 3.2300 4_564 no
H15B Cu2 3.6700 . no
H15B P2 2.9400 . no
H15B H14C 2.4000 . no
H15B I2 3.0900 3_775 no
H15B Cu1 3.2600 3_775 no
H15B P1 3.0500 3_775 no
H15C C20 2.9800 . no
H15C H16B 2.5800 . no
H15C H20A 2.3900 . no
H16A H14A 2.2500 . no
H16A H15A 2.4600 . no
H16B C17 2.9500 . no
H16B C19 2.7000 . no
H16B C20 2.7500 . no
H16B H15C 2.5800 . no
H16B H19A 1.9800 . no
H16B H20A 1.9300 . no
H16C C19 2.9800 . no
H16C H14B 2.5600 . no
H16C H19A 2.4400 . no
H16C H11C 2.5300 2_644 no
H18A H19B 2.5100 . no
H18A P4 2.9000 3_775 no
H18B H19B 2.1800 . no
H18B H20C 2.3400 . no
H18C H20B 2.5500 . no
H18C P4 2.6000 3_775 no
H18C C7 2.8400 3_775 no
H18C H7B 2.4000 3_775 no
H18C H7C 2.4500 3_775 no
H19A C16 2.6100 . no
H19A H16B 1.9800 . no
H19A H16C 2.4400 . no
H19A H20A 2.3100 . no
H19A H20C 2.4300 3_674 no
H19B H18A 2.5100 . no
H19B H18B 2.1800 . no
H19C P3 2.6100 . no
H19C H7C 2.5700 4_464 no
H20A C13 3.1000 . no
H20A C16 2.7900 . no
H20A H15C 2.3900 . no
H20A H16B 1.9300 . no
H20A H19A 2.3100 . no
H20B H18C 2.5500 . no
H20B H12A 2.3400 4_574 no
H20C H18B 2.3400 . no
H20C H19A 2.4300 3_674 no

loop_
_geom_hbond_atom_site_label_D
_geom_hbond_atom_site_label_H
_geom_hbond_atom_site_label_A
_geom_hbond_distance_DH
_geom_hbond_distance_HA
_geom_hbond_distance_DA
_geom_hbond_angle_DHA
_geom_hbond_site_symmetry_A
_geom_hbond_publ_flag
C7 H7C P4 0.9800 2.8000 3.182(10) 104.00 . yes
C11 H11B P3 0.9800 2.8500 3.298(10) 109.00 . yes
C12 H12C I2 0.9800 2.9600 3.872(10) 156.00 . yes
C18 H18C P4 0.9800 2.6000 2.951(11) 101.00 3_775 yes
C19 H19C P3 0.9800 2.6100 3.230(10) 121.00 . yes

loop_
_geom_torsion_atom_site_label_1
_geom_torsion_atom_site_label_2
_geom_torsion_atom_site_label_3
_geom_torsion_atom_site_label_4
_geom_torsion
_geom_torsion_site_symmetry_1
_geom_torsion_site_symmetry_2
_geom_torsion_site_symmetry_3
_geom_torsion_site_symmetry_4
_geom_torsion_publ_flag
Cu2 I1 Cu1 I2 21.62(5) . . . . no
Cu2 I1 Cu1 P1 -90.63(10) . . . . no
Cu2 I1 Cu1 N1 134.5(3) . . . . no
Cu1 I1 Cu2 I2 83.44(6) . . . 3_775 no
Cu1 I1 Cu2 I2 -21.85(5) . . . . no
Cu1 I1 Cu2 P2 -146.66(11) . . . . no
Cu2 I2 Cu1 I1 -103.37(6) 3_775 . . . no
Cu2 I2 Cu1 N1 -143.1(3) . . . . no
Cu2 I2 Cu1 P1 104.13(9) . . . . no
Cu2 I2 Cu1 P1 21.86(8) 3_775 . . . no
Cu2 I2 Cu1 I1 -21.11(5) . . . . no
Cu1 I2 Cu2 I1 21.31(5) . . . . no
Cu2 I2 Cu2 I1 118.07(6) 3_775 . . . no
Cu1 I2 Cu2 P2 158.27(9) . . . . no
Cu2 I2 Cu2 P2 -104.97(8) 3_775 . . . no
Cu2 I2 Cu1 N1 134.6(2) 3_775 . . . no
Cu2 I2 Cu2 I2 0.00(7) 3_775 . . 3_775 no
Cu2 I2 Cu2 P2 105.95(8) 3_775 3_775 . . no
Cu1 I2 Cu2 I2 -65.18(5) 3_775 3_775 . . no
Cu1 I2 Cu2 I1 -178.63(6) 3_775 3_775 . . no
Cu2 I2 Cu2 I1 -113.45(6) 3_775 3_775 . . no
Cu1 I2 Cu2 I2 -96.75(5) . . . 3_775 no
Cu1 I2 Cu2 P2 40.77(8) 3_775 3_775 . . no
Cu2 I2 Cu2 I2 -0.02(8) 3_775 3_775 . . no
I2 Cu1 P1 C1 168.7(5) . . . . no
I1 Cu1 P1 P2 119.78(13) . . . 3_775 no
N1 Cu1 P1 P2 -103.0(3) . . . 3_775 no
N1 Cu1 P1 C1 62.7(5) . . . . no
I2 Cu1 P1 P2 2.93(16) . . . 3_775 no
I1 Cu1 P1 C1 -74.5(5) . . . . no
I1 Cu2 P2 C3 -57.1(5) . . . . no
I1 Cu2 P2 C2 66.1(4) . . . . no
I2 Cu2 P2 P1 -44.30(12) 3_775 . . 3_775 no
I1 Cu2 P2 P1 -178.47(9) . . . 3_775 no
I2 Cu2 P2 C2 -60.6(4) . . . . no
I2 Cu2 P2 C3 176.2(4) . . . . no
I2 Cu2 P2 P1 54.84(12) . . . 3_775 no
I2 Cu2 P2 C2 -159.7(3) 3_775 . . . no
I2 Cu2 P2 C3 77.1(4) 3_775 . . . no
Cu1 P1 C1 P4 -167.6(2) . . . . no
Cu1 P1 C1 C5 16.7(10) . . . . no
P2 P1 C1 P4 0.1(5) 3_775 . . . no
P2 P1 C1 C5 -175.6(7) 3_775 . . . no
Cu1 P1 P2 Cu2 -32.06(17) . . 3_775 3_775 no
Cu1 P1 P2 C2 -165.6(3) . . 3_775 3_775 no
Cu1 P1 P2 C3 107.1(3) . . 3_775 3_775 no
C1 P1 P2 Cu2 157.4(3) . . 3_775 3_775 no
C1 P1 P2 C2 23.9(4) . . 3_775 3_775 no
C1 P1 P2 C3 -63.5(4) . . 3_775 3_775 no
Cu2 P2 C2 P3 -114.1(3) . . . . no
Cu2 P2 C2 C9 11.6(9) . . . . no
Cu2 P2 C2 P4 153.8(2) . . . 3_775 no
C3 P2 C2 P3 27.2(4) . . . . no
C3 P2 C2 C9 152.9(8) . . . . no
C3 P2 C2 P4 -64.9(4) . . . 3_775 no
P1 P2 C2 P3 130.4(2) 3_775 . . . no
P1 P2 C2 C9 -104.0(7) 3_775 . . . no
P1 P2 C2 P4 38.3(4) 3_775 . . 3_775 no
Cu2 P2 C3 P3 110.6(4) . . . . no
Cu2 P2 C3 C4 174.7(5) . . . . no
Cu2 P2 C3 C13 -24.6(9) . . . . no
C2 P2 C3 P3 -28.0(4) . . . . no
C2 P2 C3 C4 36.0(7) . . . . no
C2 P2 C3 C13 -163.2(8) . . . . no
P1 P2 C3 P3 -128.7(3) 3_775 . . . no
P1 P2 C3 C4 -64.7(7) 3_775 . . . no
P1 P2 C3 C13 96.1(7) 3_775 . . . no
C3 P3 C2 P2 -26.9(4) . . . . no
C3 P3 C2 C9 -157.4(7) . . . . no
C3 P3 C2 P4 76.5(4) . . . 3_775 no
C4 P3 C2 P2 -76.7(4) . . . . no
C4 P3 C2 C9 152.8(7) . . . . no
C4 P3 C2 P4 26.7(4) . . . 3_775 no
C2 P3 C3 P2 26.5(4) . . . . no
C2 P3 C3 C4 -84.7(5) . . . . no
C2 P3 C3 C13 152.7(9) . . . . no
C4 P3 C3 P2 111.2(6) . . . . no
C4 P3 C3 C13 -122.6(11) . . . . no
C2 P3 C4 C3 86.2(5) . . . . no
C2 P3 C4 C17 -149.2(8) . . . . no
C2 P3 C4 P4 -26.0(4) . . . 3_775 no
C3 P3 C4 C17 124.5(10) . . . . no
C3 P3 C4 P4 -112.2(6) . . . 3_775 no
C2 P4 C1 P1 -24.2(6) 3_775 . . . no
C2 P4 C1 C5 151.5(7) 3_775 . . . no
C4 P4 C1 P1 62.1(6) 3_775 . . . no
C4 P4 C1 C5 -122.3(7) 3_775 . . . no
C1 P4 C2 P2 39.3(5) . . 3_775 3_775 no
C1 P4 C2 P3 130.0(4) . . 3_775 3_775 no
C1 P4 C2 C9 -105.2(7) . . 3_775 3_775 no
C1 P4 C4 P3 -129.9(4) . . 3_775 3_775 no
C1 P4 C4 C3 -65.0(7) . . 3_775 3_775 no
C1 P4 C4 C17 102.7(7) . . 3_775 3_775 no
P1 C1 C5 C6 88.3(9) . . . . no
P1 C1 C5 C7 -154.0(7) . . . . no
P1 C1 C5 C8 -33.2(11) . . . . no
P4 C1 C5 C6 -87.1(9) . . . . no
P4 C1 C5 C7 30.6(11) . . . . no
P4 C1 C5 C8 151.4(7) . . . . no
P2 C2 C9 C10 -45.0(11) . . . . no
P2 C2 C9 C11 -165.6(6) . . . . no
P2 C2 C9 C12 77.0(9) . . . . no
P3 C2 C9 C10 67.5(9) . . . . no
P3 C2 C9 C11 -53.2(9) . . . . no
P3 C2 C9 C12 -170.6(6) . . . . no
P4 C2 C9 C10 178.6(6) 3_775 . . . no
P4 C2 C9 C11 57.9(9) 3_775 . . . no
P4 C2 C9 C12 -59.5(9) 3_775 . . . no
P2 C3 C4 P3 -81.9(5) . . . . no
P2 C3 C4 C17 166.3(8) . . . . no
P2 C3 C4 P4 0.9(8) . . . 3_775 no
P3 C3 C4 C17 -111.8(10) . . . . no
P3 C3 C4 P4 82.8(5) . . . 3_775 no
C13 C3 C4 P3 120.8(10) . . . . no
C13 C3 C4 C17 9.0(17) . . . . no
C13 C3 C4 P4 -156.5(8) . . . 3_775 no
P2 C3 C13 C14 47.6(10) . . . . no
P2 C3 C13 C15 -69.1(9) . . . . no
P2 C3 C13 C16 166.2(7) . . . . no
P3 C3 C13 C14 -67.9(11) . . . . no
P3 C3 C13 C15 175.5(7) . . . . no
P3 C3 C13 C16 50.7(12) . . . . no
C4 C3 C13 C14 -156.3(10) . . . . no
C4 C3 C13 C15 87.0(12) . . . . no
C4 C3 C13 C16 -37.7(14) . . . . no
P3 C4 C17 C18 94.0(9) . . . . no
P3 C4 C17 C19 -23.3(11) . . . . no
P3 C4 C17 C20 -147.5(7) . . . . no
C3 C4 C17 C18 178.1(10) . . . . no
C3 C4 C17 C19 60.8(13) . . . . no
C3 C4 C17 C20 -63.5(13) . . . . no
P4 C4 C17 C18 -17.1(11) 3_775 . . . no
P4 C4 C17 C19 -134.4(7) 3_775 . . . no
P4 C4 C17 C20 101.3(8) 3_775 . . . no
